data_7152731
loop_
_publ_author_name
'Balan, Dan'
'Burns, Christopher J.'
'Fisk, Nicholas G.'
'H\"ugel, Helmut'
'Huang, David C. S.'
'Segal, David'
'White, Charlotte'
'Wagler, J\"org'
'Rizzacasa, Mark A.'

_publ_section_title
;
 Synthesis and biological evaluation of a potent salicylihalamide A lactam
 analogue.
;
_journal_issue 40
_journal_name_full 'Organic &amp; biomolecular chemistry'
_journal_page_first 8147
_journal_page_last 8153
_journal_paper_doi 10.1039/c2ob26649k
_journal_volume 10
_journal_year 2012
_chemical_absolute_configuration unk
_chemical_formula_moiety 'C19 H23 N O4'
_chemical_formula_sum 'C19 H23 N O4'
_chemical_formula_weight 329.38
_chemical_name_systematic
;
?
;
_space_group_IT_number 4
_symmetry_cell_setting monoclinic
_symmetry_space_group_name_Hall 'P 2yb'
_symmetry_space_group_name_H-M 'P 1 21 1'
_atom_sites_solution_hydrogens geom
_atom_sites_solution_primary direct
_atom_sites_solution_secondary difmap
_audit_creation_method SHELXL-97
_cell_angle_alpha 90.00
_cell_angle_beta 90.915(2)
_cell_angle_gamma 90.00
_cell_formula_units_Z 8
_cell_length_a 9.7301(9)
_cell_length_b 19.1540(19)
_cell_length_c 18.7347(18)
_cell_measurement_reflns_used 9925
_cell_measurement_temperature 100(2)
_cell_measurement_theta_max 26.75
_cell_measurement_theta_min 2.35
_cell_volume 3491.1(6)
_computing_cell_refinement 'Bruker SAINT'
_computing_data_collection 'Bruker APEX2'
_computing_data_reduction 'Bruker SAINT'
_computing_molecular_graphics 'Bruker SHELXTL'
_computing_publication_material 'Bruker SHELXTL'
_computing_structure_refinement 'SHELXL-97 (Sheldrick, 2008)'
_computing_structure_solution 'SHELXS-97 (Sheldrick, 2008)'
_diffrn_ambient_temperature 100(2)
_diffrn_measured_fraction_theta_full 1.000
_diffrn_measured_fraction_theta_max 1.000
_diffrn_measurement_device_type 'CCD area detector'
_diffrn_measurement_method 'phi scans'
_diffrn_radiation_monochromator graphite
_diffrn_radiation_source 'fine-focus sealed tube'
_diffrn_radiation_type MoK\a
_diffrn_radiation_wavelength 0.71073
_diffrn_reflns_av_R_equivalents 0.0556
_diffrn_reflns_av_sigmaI/netI 0.0392
_diffrn_reflns_limit_h_max 11
_diffrn_reflns_limit_h_min -12
_diffrn_reflns_limit_k_max 24
_diffrn_reflns_limit_k_min -23
_diffrn_reflns_limit_l_max 23
_diffrn_reflns_limit_l_min -23
_diffrn_reflns_number 41529
_diffrn_reflns_theta_full 27.00
_diffrn_reflns_theta_max 27.00
_diffrn_reflns_theta_min 1.06
_exptl_absorpt_coefficient_mu 0.088
_exptl_absorpt_correction_type none
_exptl_crystal_colour colorless
_exptl_crystal_density_diffrn 1.253
_exptl_crystal_density_method 'not measured'
_exptl_crystal_description piece
_exptl_crystal_F_000 1408
_exptl_crystal_size_max 0.35
_exptl_crystal_size_mid 0.25
_exptl_crystal_size_min 0.08
_refine_diff_density_max 0.265
_refine_diff_density_min -0.199
_refine_diff_density_rms 0.044
_refine_ls_extinction_method none
_refine_ls_goodness_of_fit_ref 1.033
_refine_ls_hydrogen_treatment constr
_refine_ls_matrix_type full
_refine_ls_number_parameters 870
_refine_ls_number_reflns 7856
_refine_ls_number_restraints 1
_refine_ls_restrained_S_all 1.033
_refine_ls_R_factor_all 0.0574
_refine_ls_R_factor_gt 0.0436
_refine_ls_shift/su_max 0.000
_refine_ls_shift/su_mean 0.000
_refine_ls_structure_factor_coef Fsqd
_refine_ls_weighting_details 'calc w=1/[\s^2^(Fo^2^)+(0.0544P)^2^+1.3958P] where P=(Fo^2^+2Fc^2^)/3'
_refine_ls_weighting_scheme calc
_refine_ls_wR_factor_gt 0.1072
_refine_ls_wR_factor_ref 0.1145
_reflns_number_gt 6750
_reflns_number_total 7856
_reflns_threshold_expression >2sigma(I)
_cod_data_source_file c2ob26649k.txt
_cod_data_source_block dan001_01
_cod_original_sg_symbol_Hall P2yb
_cod_original_sg_symbol_H-M P21
_cod_database_code 7152731

loop_
_symmetry_equiv_pos_as_xyz
'x, y, z'
'-x, y+1/2, -z'

loop_
_atom_site_label
_atom_site_type_symbol
_atom_site_fract_x
_atom_site_fract_y
_atom_site_fract_z
_atom_site_U_iso_or_equiv
_atom_site_adp_type
_atom_site_occupancy
_atom_site_symmetry_multiplicity
_atom_site_calc_flag
_atom_site_refinement_flags
O1 O 1.0456(2) 0.40636(13) -0.11919(12) 0.0286(5) Uani 1 1 d .
O2 O 1.0478(3) 0.37163(16) -0.23460(14) 0.0424(7) Uani 1 1 d .
O3 O 0.9232(3) 0.25154(13) -0.01696(14) 0.0370(6) Uani 1 1 d .
O4 O 1.3015(3) 0.26253(15) -0.06499(15) 0.0453(7) Uani 1 1 d .
N1 N 1.0158(3) 0.35119(14) 0.02647(14) 0.0258(6) Uani 1 1 d .
H1N H 1.0200 0.3969 0.0224 0.031 Uiso 1 1 calc R
C1 C 1.1082(4) 0.38971(19) -0.18205(18) 0.0313(8) Uani 1 1 d .
C2 C 1.2597(4) 0.3964(2) -0.1730(2) 0.0371(9) Uani 1 1 d .
H2A H 1.2978 0.3523 -0.1551 0.056 Uiso 1 1 calc R
H2B H 1.2807 0.4338 -0.1388 0.056 Uiso 1 1 calc R
H2C H 1.3005 0.4076 -0.2191 0.056 Uiso 1 1 calc R
C3 C 0.9013(3) 0.40333(19) -0.11732(17) 0.0267(7) Uani 1 1 d .
C4 C 0.8233(4) 0.4453(2) -0.16184(18) 0.0324(8) Uani 1 1 d .
H4 H 0.8661 0.4753 -0.1952 0.039 Uiso 1 1 calc R
C5 C 0.6817(4) 0.4429(2) -0.1571(2) 0.0394(9) Uani 1 1 d .
H5 H 0.6260 0.4716 -0.1871 0.047 Uiso 1 1 calc R
C6 C 0.6213(4) 0.3986(2) -0.1085(2) 0.0409(10) Uani 1 1 d .
H6 H 0.5239 0.3972 -0.1059 0.049 Uiso 1 1 calc R
C7 C 0.6984(4) 0.3564(2) -0.06366(19) 0.0340(8) Uani 1 1 d .
C8 C 0.8441(3) 0.35969(18) -0.06679(17) 0.0277(7) Uani 1 1 d .
C9 C 0.9324(4) 0.31625(18) -0.01705(17) 0.0277(7) Uani 1 1 d .
C10 C 0.6285(4) 0.3089(2) -0.0108(2) 0.0424(10) Uani 1 1 d .
H10A H 0.5288 0.3077 -0.0222 0.051 Uiso 1 1 calc R
H10B H 0.6647 0.2609 -0.0166 0.051 Uiso 1 1 calc R
C11 C 0.6484(4) 0.3308(2) 0.0660(2) 0.0377(9) Uani 1 1 d .
H11 H 0.6142 0.3752 0.0798 0.045 Uiso 1 1 calc R
C12 C 0.7103(4) 0.2922(2) 0.1152(2) 0.0422(10) Uani 1 1 d .
H12 H 0.7418 0.2475 0.1005 0.051 Uiso 1 1 calc R
C13 C 0.7361(5) 0.3115(2) 0.1918(2) 0.0460(10) Uani 1 1 d .
H13A H 0.6888 0.2776 0.2228 0.055 Uiso 1 1 calc R
H13B H 0.6966 0.3583 0.2008 0.055 Uiso 1 1 calc R
C14 C 0.8891(5) 0.3125(2) 0.2113(2) 0.0450(10) Uani 1 1 d .
H14A H 0.9321 0.2691 0.1936 0.054 Uiso 1 1 calc R
H14B H 0.8999 0.3132 0.2639 0.054 Uiso 1 1 calc R
C15 C 0.9646(4) 0.3754(2) 0.1800(2) 0.0380(9) Uani 1 1 d .
H15A H 0.9062 0.3957 0.1416 0.046 Uiso 1 1 calc R
H15B H 0.9749 0.4112 0.2179 0.046 Uiso 1 1 calc R
C16 C 1.1064(4) 0.36040(19) 0.14971(18) 0.0352(8) Uani 1 1 d .
H16A H 1.1620 0.3350 0.1860 0.042 Uiso 1 1 calc R
H16B H 1.1531 0.4053 0.1401 0.042 Uiso 1 1 calc R
C17 C 1.1009(4) 0.31735(18) 0.08085(18) 0.0293(7) Uani 1 1 d .
H17 H 1.0586 0.2711 0.0920 0.035 Uiso 1 1 calc R
C18 C 1.2459(4) 0.3039(2) 0.0518(2) 0.0344(8) Uani 1 1 d .
H18A H 1.2860 0.3487 0.0360 0.041 Uiso 1 1 calc R
H18B H 1.3053 0.2850 0.0905 0.041 Uiso 1 1 calc R
C19 C 1.2438(4) 0.2538(2) -0.0094(2) 0.0347(8) Uani 1 1 d .
H19 H 1.1930 0.2118 -0.0040 0.042 Uiso 1 1 calc R
O5 O 0.3891(2) 0.21571(14) 0.39338(12) 0.0319(6) Uani 1 1 d .
O6 O 0.3670(3) 0.24730(16) 0.27712(14) 0.0467(7) Uani 1 1 d .
O7 O 0.5052(3) 0.36716(13) 0.50238(13) 0.0313(5) Uani 1 1 d .
O8 O 0.1332(3) 0.35938(18) 0.45344(15) 0.0488(7) Uani 1 1 d .
N2 N 0.4212(3) 0.26387(14) 0.54052(13) 0.0227(5) Uani 1 1 d .
H2N H 0.4185 0.2184 0.5338 0.027 Uiso 1 1 calc R
C20 C 0.1667(4) 0.2202(3) 0.3457(2) 0.0504(11) Uani 1 1 d .
H20A H 0.1140 0.2269 0.3012 0.076 Uiso 1 1 calc R
H20B H 0.1374 0.2546 0.3811 0.076 Uiso 1 1 calc R
H20C H 0.1505 0.1730 0.3640 0.076 Uiso 1 1 calc R
C21 C 0.3162(4) 0.2295(2) 0.33178(19) 0.0369(9) Uani 1 1 d .
C22 C 0.5332(3) 0.22225(19) 0.39433(17) 0.0273(7) Uani 1 1 d .
C23 C 0.6111(4) 0.1863(2) 0.34554(18) 0.0354(8) Uani 1 1 d .
H23 H 0.5691 0.1587 0.3092 0.042 Uiso 1 1 calc R
C24 C 0.7529(4) 0.1920(2) 0.3516(2) 0.0433(10) Uani 1 1 d .
H24 H 0.8096 0.1678 0.3190 0.052 Uiso 1 1 calc R
C25 C 0.8123(4) 0.2327(2) 0.4046(2) 0.0415(10) Uani 1 1 d .
H25 H 0.9097 0.2359 0.4077 0.050 Uiso 1 1 calc R
C26 C 0.7344(4) 0.2691(2) 0.45344(19) 0.0337(8) Uani 1 1 d .
C27 C 0.5904(4) 0.26326(18) 0.44794(17) 0.0275(7) Uani 1 1 d .
C28 C 0.5013(3) 0.30274(18) 0.49901(17) 0.0244(6) Uani 1 1 d .
C29 C 0.8035(4) 0.3124(2) 0.5111(2) 0.0389(9) Uani 1 1 d .
H29A H 0.9028 0.3158 0.5008 0.047 Uiso 1 1 calc R
H29B H 0.7650 0.3602 0.5095 0.047 Uiso 1 1 calc R
C30 C 0.7870(4) 0.2835(2) 0.5853(2) 0.0353(8) Uani 1 1 d .
H30 H 0.8233 0.2384 0.5951 0.042 Uiso 1 1 calc R
C31 C 0.7249(4) 0.3169(2) 0.6379(2) 0.0368(9) Uani 1 1 d .
H31 H 0.6903 0.3622 0.6274 0.044 Uiso 1 1 calc R
C32 C 0.7042(4) 0.2904(2) 0.71179(19) 0.0375(9) Uani 1 1 d .
H32A H 0.7516 0.3218 0.7462 0.045 Uiso 1 1 calc R
H32B H 0.7460 0.2434 0.7164 0.045 Uiso 1 1 calc R
C33 C 0.5510(4) 0.2861(2) 0.73015(19) 0.0374(9) Uani 1 1 d .
H33A H 0.5424 0.2795 0.7823 0.045 Uiso 1 1 calc R
H33B H 0.5061 0.3308 0.7173 0.045 Uiso 1 1 calc R
C34 C 0.4764(4) 0.22668(19) 0.69159(18) 0.0319(8) Uani 1 1 d .
H34A H 0.4662 0.1873 0.7254 0.038 Uiso 1 1 calc R
H34B H 0.5346 0.2103 0.6521 0.038 Uiso 1 1 calc R
C35 C 0.3342(4) 0.24521(19) 0.66092(17) 0.0291(7) Uani 1 1 d .
H35A H 0.2797 0.2674 0.6988 0.035 Uiso 1 1 calc R
H35B H 0.2866 0.2016 0.6466 0.035 Uiso 1 1 calc R
C36 C 0.3382(3) 0.29433(18) 0.59646(17) 0.0264(7) Uani 1 1 d .
H36 H 0.3825 0.3390 0.6120 0.032 Uiso 1 1 calc R
C37 C 0.1921(4) 0.3111(2) 0.5685(2) 0.0336(8) Uani 1 1 d .
H37A H 0.1486 0.2677 0.5504 0.040 Uiso 1 1 calc R
H37B H 0.1363 0.3287 0.6084 0.040 Uiso 1 1 calc R
C38 C 0.1931(4) 0.3650(2) 0.5095(2) 0.0349(8) Uani 1 1 d .
H38 H 0.2450 0.4063 0.5175 0.042 Uiso 1 1 calc R
O9 O 0.3539(2) -0.00746(12) 0.39321(11) 0.0246(5) Uani 1 1 d .
O10 O 0.3229(3) 0.07066(15) 0.30469(14) 0.0435(7) Uani 1 1 d .
O11 O 0.4152(2) 0.11225(12) 0.54429(12) 0.0270(5) Uani 1 1 d .
O12 O 0.0821(3) 0.0866(2) 0.49868(16) 0.0556(8) Uani 1 1 d .
N3 N 0.3867(3) -0.00442(14) 0.55168(13) 0.0214(5) Uani 1 1 d .
H3N H 0.4025 -0.0452 0.5318 0.026 Uiso 1 1 calc R
C39 C 0.1309(4) 0.0022(2) 0.34547(19) 0.0397(9) Uani 1 1 d .
H39A H 0.0741 0.0306 0.3130 0.060 Uiso 1 1 calc R
H39B H 0.0966 0.0066 0.3942 0.060 Uiso 1 1 calc R
H39C H 0.1265 -0.0468 0.3306 0.060 Uiso 1 1 calc R
C40 C 0.2765(4) 0.0270(2) 0.34340(17) 0.0295(7) Uani 1 1 d .
C41 C 0.4946(3) 0.00898(17) 0.39966(16) 0.0220(6) Uani 1 1 d .
C42 C 0.5836(4) -0.00785(19) 0.34576(17) 0.0282(7) Uani 1 1 d .
H42 H 0.5504 -0.0285 0.3027 0.034 Uiso 1 1 calc R
C43 C 0.7217(4) 0.0060(2) 0.35554(18) 0.0322(8) Uani 1 1 d .
H43 H 0.7844 -0.0059 0.3191 0.039 Uiso 1 1 calc R
C44 C 0.7703(3) 0.03703(19) 0.41824(18) 0.0295(7) Uani 1 1 d .
H44 H 0.8656 0.0465 0.4240 0.035 Uiso 1 1 calc R
C45 C 0.6800(3) 0.05428(18) 0.47262(16) 0.0239(6) Uani 1 1 d .
C46 C 0.5394(3) 0.03896(17) 0.46328(15) 0.0211(6) Uani 1 1 d .
C47 C 0.4406(3) 0.05284(17) 0.52275(15) 0.0207(6) Uani 1 1 d .
C48 C 0.7350(3) 0.08597(19) 0.54174(17) 0.0283(7) Uani 1 1 d .
H48A H 0.8279 0.1051 0.5338 0.034 Uiso 1 1 calc R
H48B H 0.6746 0.1250 0.5560 0.034 Uiso 1 1 calc R
C49 C 0.7421(3) 0.03293(19) 0.60129(18) 0.0288(7) Uani 1 1 d .
H49 H 0.7935 -0.0085 0.5936 0.035 Uiso 1 1 calc R
C50 C 0.6810(4) 0.0405(2) 0.66392(17) 0.0326(8) Uani 1 1 d .
H50 H 0.6346 0.0834 0.6717 0.039 Uiso 1 1 calc R
C51 C 0.6780(4) -0.0117(2) 0.72320(19) 0.0370(8) Uani 1 1 d .
H51A H 0.7190 0.0093 0.7669 0.044 Uiso 1 1 calc R
H51B H 0.7340 -0.0528 0.7103 0.044 Uiso 1 1 calc R
C52 C 0.5311(4) -0.0351(2) 0.73829(19) 0.0390(9) Uani 1 1 d .
H52A H 0.4716 0.0066 0.7422 0.047 Uiso 1 1 calc R
H52B H 0.5300 -0.0598 0.7847 0.047 Uiso 1 1 calc R
C53 C 0.4716(4) -0.0835(2) 0.68006(18) 0.0327(8) Uani 1 1 d .
H53A H 0.5292 -0.0795 0.6372 0.039 Uiso 1 1 calc R
H53B H 0.4781 -0.1323 0.6972 0.039 Uiso 1 1 calc R
C54 C 0.3222(4) -0.06866(19) 0.65827(17) 0.0303(8) Uani 1 1 d .
H54A H 0.2664 -0.0656 0.7019 0.036 Uiso 1 1 calc R
H54B H 0.2869 -0.1084 0.6296 0.036 Uiso 1 1 calc R
C55 C 0.3027(3) -0.00139(19) 0.61512(17) 0.0263(7) Uani 1 1 d .
H55 H 0.3331 0.0391 0.6451 0.032 Uiso 1 1 calc R
C56 C 0.1491(4) 0.0089(2) 0.5933(2) 0.0355(8) Uani 1 1 d .
H56A H 0.1211 -0.0286 0.5596 0.043 Uiso 1 1 calc R
H56B H 0.0916 0.0048 0.6362 0.043 Uiso 1 1 calc R
C57 C 0.1237(4) 0.0781(2) 0.5590(2) 0.0401(9) Uani 1 1 d .
H57 H 0.1417 0.1186 0.5869 0.048 Uiso 1 1 calc R
O13 O 0.1092(2) 0.62118(12) -0.11048(11) 0.0264(5) Uani 1 1 d .
O14 O 0.1060(3) 0.54955(16) -0.20612(13) 0.0412(7) Uani 1 1 d .
O15 O 0.0449(2) 0.49678(12) 0.03816(12) 0.0270(5) Uani 1 1 d .
O16 O 0.3786(3) 0.50420(17) -0.01525(15) 0.0474(7) Uani 1 1 d .
N4 N 0.1056(3) 0.60945(13) 0.04703(12) 0.0194(5) Uani 1 1 d .
H4N H 0.0993 0.6514 0.0280 0.023 Uiso 1 1 calc R
C58 C 0.3198(4) 0.5992(2) -0.16560(18) 0.0347(8) Uani 1 1 d .
H58A H 0.3601 0.5763 -0.2070 0.052 Uiso 1 1 calc R
H58B H 0.3616 0.5804 -0.1217 0.052 Uiso 1 1 calc R
H58C H 0.3369 0.6496 -0.1681 0.052 Uiso 1 1 calc R
C59 C 0.1693(3) 0.58624(19) -0.16551(16) 0.0276(7) Uani 1 1 d .
C60 C -0.0329(3) 0.61078(17) -0.10038(16) 0.0235(6) Uani 1 1 d .
C61 C -0.1277(4) 0.63467(19) -0.15084(17) 0.0305(8) Uani 1 1 d .
H61 H -0.0979 0.6561 -0.1936 0.037 Uiso 1 1 calc R
C62 C -0.2663(4) 0.6268(2) -0.13774(18) 0.0343(8) Uani 1 1 d .
H62 H -0.3327 0.6441 -0.1710 0.041 Uiso 1 1 calc R
C63 C -0.3079(4) 0.5937(2) -0.07611(18) 0.0322(8) Uani 1 1 d .
H63 H -0.4033 0.5873 -0.0683 0.039 Uiso 1 1 calc R
C64 C -0.2135(3) 0.56935(17) -0.02537(16) 0.0256(7) Uani 1 1 d .
C65 C -0.0730(3) 0.57970(17) -0.03745(16) 0.0216(6) Uani 1 1 d .
C66 C 0.0319(3) 0.55795(16) 0.01864(15) 0.0194(6) Uani 1 1 d .
C67 C -0.2645(3) 0.5357(2) 0.04239(18) 0.0296(7) Uani 1 1 d .
H67A H -0.3619 0.5220 0.0356 0.035 Uiso 1 1 calc R
H67B H -0.2106 0.4928 0.0523 0.035 Uiso 1 1 calc R
C68 C -0.2517(3) 0.58434(19) 0.10514(17) 0.0277(7) Uani 1 1 d .
H68 H -0.2969 0.6282 0.1021 0.033 Uiso 1 1 calc R
C69 C -0.1812(4) 0.56965(19) 0.16463(17) 0.0300(7) Uani 1 1 d .
H69 H -0.1411 0.5246 0.1684 0.036 Uiso 1 1 calc R
C70 C -0.1600(4) 0.6187(2) 0.22630(18) 0.0345(8) Uani 1 1 d .
H70A H -0.1984 0.5976 0.2699 0.041 Uiso 1 1 calc R
H70B H -0.2100 0.6628 0.2166 0.041 Uiso 1 1 calc R
C71 C -0.0067(4) 0.6347(2) 0.23903(18) 0.0332(8) Uani 1 1 d .
H71A H 0.0055 0.6569 0.2864 0.040 Uiso 1 1 calc R
H71B H 0.0455 0.5903 0.2395 0.040 Uiso 1 1 calc R
C72 C 0.0517(3) 0.68287(19) 0.18189(17) 0.0287(7) Uani 1 1 d .
H72A H -0.0121 0.6829 0.1402 0.034 Uiso 1 1 calc R
H72B H 0.0546 0.7310 0.2011 0.034 Uiso 1 1 calc R
C73 C 0.1948(3) 0.66379(18) 0.15626(17) 0.0254(7) Uani 1 1 d .
H73A H 0.2555 0.6557 0.1983 0.031 Uiso 1 1 calc R
H73B H 0.2326 0.7037 0.1294 0.031 Uiso 1 1 calc R
C74 C 0.1966(3) 0.59896(17) 0.10875(15) 0.0221(6) Uani 1 1 d .
H74 H 0.1615 0.5585 0.1369 0.026 Uiso 1 1 calc R
C75 C 0.3437(3) 0.58163(19) 0.08400(18) 0.0283(7) Uani 1 1 d .
H75A H 0.3756 0.6187 0.0514 0.034 Uiso 1 1 calc R
H75B H 0.4068 0.5805 0.1260 0.034 Uiso 1 1 calc R
C76 C 0.3483(4) 0.5124(2) 0.0463(2) 0.0356(8) Uani 1 1 d .
H76 H 0.3254 0.4720 0.0731 0.043 Uiso 1 1 calc R

loop_
_atom_site_aniso_label
_atom_site_aniso_U_11
_atom_site_aniso_U_22
_atom_site_aniso_U_33
_atom_site_aniso_U_23
_atom_site_aniso_U_13
_atom_site_aniso_U_12
O1 0.0228(12) 0.0395(14) 0.0235(11) -0.0014(10) -0.0005(9) -0.0054(10)
O2 0.0412(15) 0.0554(17) 0.0308(13) -0.0121(13) 0.0021(12) -0.0027(14)
O3 0.0488(16) 0.0243(13) 0.0380(14) -0.0063(11) 0.0073(12) -0.0062(11)
O4 0.0468(16) 0.0436(16) 0.0458(16) -0.0061(13) 0.0120(13) -0.0038(13)
N1 0.0314(15) 0.0210(14) 0.0251(13) -0.0038(11) 0.0041(11) -0.0006(11)
C1 0.0336(19) 0.0326(19) 0.0279(17) -0.0006(15) 0.0054(15) -0.0052(15)
C2 0.0296(19) 0.045(2) 0.0373(19) 0.0054(17) 0.0069(15) 0.0007(16)
C3 0.0208(16) 0.0344(18) 0.0249(15) -0.0102(14) -0.0006(13) -0.0056(14)
C4 0.0340(19) 0.040(2) 0.0231(16) -0.0107(14) -0.0060(14) -0.0030(16)
C5 0.033(2) 0.054(3) 0.0301(18) -0.0125(17) -0.0103(15) 0.0026(18)
C6 0.0237(18) 0.060(3) 0.039(2) -0.021(2) -0.0037(16) -0.0035(18)
C7 0.0273(18) 0.044(2) 0.0312(17) -0.0171(16) 0.0058(14) -0.0099(16)
C8 0.0279(17) 0.0294(17) 0.0259(16) -0.0099(14) 0.0033(13) -0.0054(14)
C9 0.0310(18) 0.0276(17) 0.0248(16) -0.0078(13) 0.0115(13) -0.0030(14)
C10 0.0318(19) 0.050(2) 0.045(2) -0.0134(19) 0.0090(16) -0.0137(18)
C11 0.036(2) 0.036(2) 0.042(2) -0.0073(17) 0.0155(17) -0.0077(16)
C12 0.051(2) 0.035(2) 0.042(2) -0.0031(18) 0.0220(18) -0.0029(18)
C13 0.066(3) 0.037(2) 0.036(2) 0.0048(17) 0.0164(19) 0.008(2)
C14 0.063(3) 0.039(2) 0.033(2) 0.0095(17) 0.0148(19) 0.016(2)
C15 0.056(2) 0.0312(19) 0.0270(17) -0.0006(15) 0.0039(16) 0.0098(18)
C16 0.052(2) 0.0279(18) 0.0260(17) 0.0021(14) -0.0043(16) 0.0032(17)
C17 0.0369(19) 0.0228(16) 0.0284(17) 0.0024(14) 0.0048(14) -0.0012(14)
C18 0.0318(19) 0.0306(19) 0.041(2) 0.0017(16) -0.0018(15) -0.0029(15)
C19 0.0301(18) 0.0304(19) 0.044(2) -0.0023(16) 0.0027(16) 0.0011(15)
O5 0.0279(12) 0.0475(15) 0.0201(11) -0.0039(11) -0.0027(9) -0.0010(11)
O6 0.0562(18) 0.0543(18) 0.0294(14) 0.0045(13) -0.0073(13) 0.0011(15)
O7 0.0386(13) 0.0268(13) 0.0284(11) 0.0055(10) -0.0024(10) -0.0072(11)
O8 0.0392(15) 0.065(2) 0.0415(15) 0.0082(14) -0.0112(13) -0.0075(14)
N2 0.0269(14) 0.0220(13) 0.0192(12) 0.0016(10) -0.0016(10) -0.0011(11)
C20 0.038(2) 0.074(3) 0.039(2) -0.018(2) -0.0111(18) 0.004(2)
C21 0.042(2) 0.041(2) 0.0273(19) -0.0060(16) -0.0093(16) 0.0013(17)
C22 0.0279(17) 0.0331(18) 0.0209(15) 0.0084(14) 0.0015(13) 0.0005(14)
C23 0.043(2) 0.040(2) 0.0229(16) 0.0060(16) 0.0061(15) 0.0025(18)
C24 0.041(2) 0.054(3) 0.035(2) 0.0152(19) 0.0157(17) 0.010(2)
C25 0.0238(18) 0.057(3) 0.043(2) 0.019(2) 0.0056(16) 0.0015(17)
C26 0.0294(18) 0.042(2) 0.0299(17) 0.0151(16) -0.0001(14) -0.0015(16)
C27 0.0294(17) 0.0300(18) 0.0231(15) 0.0087(13) -0.0021(13) -0.0041(14)
C28 0.0255(16) 0.0279(17) 0.0194(14) 0.0052(12) -0.0096(12) -0.0034(13)
C29 0.0270(18) 0.045(2) 0.045(2) 0.0165(18) -0.0096(16) -0.0077(17)
C30 0.0282(18) 0.035(2) 0.042(2) 0.0101(17) -0.0131(16) -0.0045(15)
C31 0.040(2) 0.0256(18) 0.044(2) 0.0053(16) -0.0206(17) -0.0004(16)
C32 0.046(2) 0.033(2) 0.0328(18) -0.0006(16) -0.0152(16) 0.0047(17)
C33 0.048(2) 0.035(2) 0.0284(17) -0.0021(16) -0.0117(16) 0.0077(18)
C34 0.042(2) 0.0309(18) 0.0225(16) 0.0020(14) -0.0031(14) 0.0037(16)
C35 0.0373(19) 0.0288(17) 0.0213(15) -0.0007(13) 0.0020(14) -0.0012(15)
C36 0.0297(17) 0.0267(17) 0.0227(15) -0.0005(13) -0.0026(13) -0.0018(14)
C37 0.0273(18) 0.039(2) 0.0339(18) 0.0011(16) -0.0022(14) 0.0016(16)
C38 0.0289(18) 0.037(2) 0.038(2) 0.0007(16) -0.0074(15) -0.0003(16)
O9 0.0223(11) 0.0317(12) 0.0197(10) -0.0022(9) -0.0043(8) -0.0023(10)
O10 0.0480(17) 0.0494(17) 0.0328(13) 0.0108(13) -0.0107(12) 0.0003(14)
O11 0.0284(12) 0.0269(12) 0.0258(11) -0.0030(10) 0.0014(9) 0.0007(10)
O12 0.0366(15) 0.086(2) 0.0442(16) -0.0092(17) -0.0121(13) 0.0093(16)
N3 0.0232(13) 0.0219(13) 0.0191(12) -0.0029(10) 0.0021(10) -0.0002(11)
C39 0.0300(19) 0.064(3) 0.0248(17) -0.0074(18) -0.0098(14) 0.0100(19)
C40 0.0331(18) 0.039(2) 0.0167(14) -0.0071(14) -0.0063(13) 0.0044(15)
C41 0.0199(15) 0.0271(16) 0.0190(14) 0.0038(12) -0.0022(12) 0.0001(12)
C42 0.0339(18) 0.0323(18) 0.0184(14) 0.0008(14) 0.0008(13) 0.0029(15)
C43 0.0296(18) 0.044(2) 0.0236(16) 0.0009(15) 0.0074(14) 0.0028(16)
C44 0.0220(16) 0.038(2) 0.0288(16) 0.0034(15) -0.0004(13) 0.0001(14)
C45 0.0213(15) 0.0283(16) 0.0220(14) 0.0036(13) -0.0017(12) -0.0002(13)
C46 0.0205(15) 0.0263(16) 0.0164(13) 0.0017(12) -0.0013(11) 0.0012(12)
C47 0.0199(15) 0.0237(15) 0.0181(13) -0.0027(12) -0.0064(11) 0.0000(12)
C48 0.0217(15) 0.0350(18) 0.0281(16) -0.0016(14) -0.0039(12) -0.0046(14)
C49 0.0199(15) 0.0359(19) 0.0300(17) -0.0046(15) -0.0109(13) 0.0027(14)
C50 0.0361(19) 0.036(2) 0.0251(16) -0.0076(15) -0.0086(14) -0.0021(16)
C51 0.040(2) 0.044(2) 0.0272(17) -0.0063(16) -0.0109(15) -0.0031(18)
C52 0.050(2) 0.047(2) 0.0204(16) -0.0020(16) -0.0054(16) -0.0056(19)
C53 0.042(2) 0.0345(19) 0.0218(16) 0.0005(14) 0.0007(14) -0.0047(16)
C54 0.038(2) 0.0336(19) 0.0195(15) -0.0024(14) 0.0063(14) -0.0047(15)
C55 0.0237(15) 0.0337(18) 0.0217(15) -0.0076(14) 0.0050(12) -0.0041(14)
C56 0.0235(17) 0.049(2) 0.0339(18) -0.0125(17) 0.0069(14) -0.0043(16)
C57 0.0224(17) 0.059(3) 0.039(2) -0.0135(19) -0.0037(15) 0.0044(17)
O13 0.0275(12) 0.0324(13) 0.0193(10) -0.0037(9) 0.0002(9) -0.0057(10)
O14 0.0388(15) 0.0568(17) 0.0283(12) -0.0150(13) 0.0053(11) -0.0077(13)
O15 0.0337(13) 0.0200(11) 0.0272(11) -0.0002(9) -0.0015(10) -0.0004(10)
O16 0.0359(15) 0.062(2) 0.0444(16) -0.0151(15) 0.0075(12) 0.0020(14)
N4 0.0228(13) 0.0197(12) 0.0157(11) 0.0004(10) -0.0043(10) 0.0009(10)
C58 0.0327(19) 0.044(2) 0.0276(17) -0.0025(16) 0.0052(14) -0.0067(16)
C59 0.0299(17) 0.0348(18) 0.0181(14) 0.0002(14) 0.0029(13) -0.0029(15)
C60 0.0234(16) 0.0287(17) 0.0184(14) -0.0053(13) -0.0022(12) -0.0030(13)
C61 0.040(2) 0.0351(19) 0.0165(15) -0.0002(14) -0.0055(14) 0.0010(16)
C62 0.0323(19) 0.044(2) 0.0259(16) -0.0065(16) -0.0134(14) 0.0042(17)
C63 0.0232(16) 0.042(2) 0.0312(17) -0.0078(16) -0.0060(13) 0.0011(15)
C64 0.0258(16) 0.0286(18) 0.0223(15) -0.0050(13) -0.0018(12) -0.0030(13)
C65 0.0254(16) 0.0202(15) 0.0192(14) -0.0059(12) -0.0036(12) -0.0002(12)
C66 0.0184(15) 0.0234(15) 0.0164(13) -0.0006(12) 0.0025(11) 0.0007(12)
C67 0.0206(15) 0.0374(19) 0.0306(17) -0.0030(15) -0.0004(13) -0.0072(14)
C68 0.0254(16) 0.0312(17) 0.0267(16) 0.0018(14) 0.0052(13) -0.0020(14)
C69 0.0318(18) 0.0291(19) 0.0291(16) 0.0002(14) 0.0050(14) -0.0033(15)
C70 0.038(2) 0.044(2) 0.0214(15) 0.0003(15) 0.0068(14) 0.0043(17)
C71 0.0334(19) 0.046(2) 0.0204(15) -0.0024(15) -0.0011(14) 0.0037(16)
C72 0.0295(17) 0.0335(18) 0.0229(15) -0.0053(14) -0.0042(13) 0.0003(15)
C73 0.0254(17) 0.0315(18) 0.0190(15) -0.0015(13) -0.0074(13) -0.0006(14)
C74 0.0235(15) 0.0241(16) 0.0185(13) 0.0013(12) -0.0050(12) -0.0009(13)
C75 0.0199(15) 0.0331(18) 0.0317(17) 0.0008(15) -0.0061(13) -0.0020(14)
C76 0.0233(17) 0.042(2) 0.042(2) 0.0018(17) -0.0010(15) 0.0038(15)

loop_
_atom_type_symbol
_atom_type_description
_atom_type_scat_dispersion_real
_atom_type_scat_dispersion_imag
_atom_type_scat_source
C C 0.0033 0.0016 'International Tables Vol C Tables 4.2.6.8 and 6.1.1.4'
H H 0.0000 0.0000 'International Tables Vol C Tables 4.2.6.8 and 6.1.1.4'
N N 0.0061 0.0033 'International Tables Vol C Tables 4.2.6.8 and 6.1.1.4'
O O 0.0106 0.0060 'International Tables Vol C Tables 4.2.6.8 and 6.1.1.4'

loop_
_geom_angle_atom_site_label_1
_geom_angle_atom_site_label_2
_geom_angle_atom_site_label_3
_geom_angle
C1 O1 C3 118.0(3)
C9 N1 C17 122.9(3)
C9 N1 H1N 118.6
C17 N1 H1N 118.6
O2 C1 O1 123.9(3)
O2 C1 C2 126.5(3)
O1 C1 C2 109.6(3)
C1 C2 H2A 109.5
C1 C2 H2B 109.5
H2A C2 H2B 109.5
C1 C2 H2C 109.5
H2A C2 H2C 109.5
H2B C2 H2C 109.5
C4 C3 C8 122.9(3)
C4 C3 O1 120.1(3)
C8 C3 O1 117.0(3)
C3 C4 C5 118.8(4)
C3 C4 H4 120.6
C5 C4 H4 120.6
C6 C5 C4 119.8(4)
C6 C5 H5 120.1
C4 C5 H5 120.1
C7 C6 C5 121.9(3)
C7 C6 H6 119.1
C5 C6 H6 119.1
C6 C7 C8 118.8(3)
C6 C7 C10 120.3(3)
C8 C7 C10 120.8(4)
C3 C8 C7 117.8(3)
C3 C8 C9 121.6(3)
C7 C8 C9 120.6(3)
O3 C9 N1 123.2(4)
O3 C9 C8 120.7(3)
N1 C9 C8 116.1(3)
C11 C10 C7 113.8(3)
C11 C10 H10A 108.8
C7 C10 H10A 108.8
C11 C10 H10B 108.8
C7 C10 H10B 108.8
H10A C10 H10B 107.7
C12 C11 C10 124.0(4)
C12 C11 H11 118.0
C10 C11 H11 118.0
C11 C12 C13 126.7(4)
C11 C12 H12 116.7
C13 C12 H12 116.7
C12 C13 C14 112.3(3)
C12 C13 H13A 109.2
C14 C13 H13A 109.2
C12 C13 H13B 109.2
C14 C13 H13B 109.2
H13A C13 H13B 107.9
C13 C14 C15 112.9(3)
C13 C14 H14A 109.0
C15 C14 H14A 109.0
C13 C14 H14B 109.0
C15 C14 H14B 109.0
H14A C14 H14B 107.8
C16 C15 C14 115.8(3)
C16 C15 H15A 108.3
C14 C15 H15A 108.3
C16 C15 H15B 108.3
C14 C15 H15B 108.3
H15A C15 H15B 107.4
C15 C16 C17 113.3(3)
C15 C16 H16A 108.9
C17 C16 H16A 108.9
C15 C16 H16B 108.9
C17 C16 H16B 108.9
H16A C16 H16B 107.7
N1 C17 C16 111.2(3)
N1 C17 C18 109.9(3)
C16 C17 C18 111.6(3)
N1 C17 H17 108.0
C16 C17 H17 108.0
C18 C17 H17 108.0
C19 C18 C17 112.1(3)
C19 C18 H18A 109.2
C17 C18 H18A 109.2
C19 C18 H18B 109.2
C17 C18 H18B 109.2
H18A C18 H18B 107.9
O4 C19 C18 125.0(4)
O4 C19 H19 117.5
C18 C19 H19 117.5
C21 O5 C22 119.7(3)
C28 N2 C36 122.1(3)
C28 N2 H2N 119.0
C36 N2 H2N 119.0
C21 C20 H20A 109.5
C21 C20 H20B 109.5
H20A C20 H20B 109.5
C21 C20 H20C 109.5
H20A C20 H20C 109.5
H20B C20 H20C 109.5
O6 C21 O5 124.2(4)
O6 C21 C20 127.0(4)
O5 C21 C20 108.8(3)
C23 C22 C27 123.0(3)
C23 C22 O5 120.3(3)
C27 C22 O5 116.6(3)
C22 C23 C24 117.6(4)
C22 C23 H23 121.2
C24 C23 H23 121.2
C25 C24 C23 120.5(4)
C25 C24 H24 119.8
C23 C24 H24 119.8
C24 C25 C26 122.0(4)
C24 C25 H25 119.0
C26 C25 H25 119.0
C25 C26 C27 117.8(4)
C25 C26 C29 120.3(3)
C27 C26 C29 121.8(3)
C22 C27 C26 119.1(3)
C22 C27 C28 121.2(3)
C26 C27 C28 119.7(3)
O7 C28 N2 123.0(3)
O7 C28 C27 121.1(3)
N2 C28 C27 115.9(3)
C30 C29 C26 113.8(3)
C30 C29 H29A 108.8
C26 C29 H29A 108.8
C30 C29 H29B 108.8
C26 C29 H29B 108.8
H29A C29 H29B 107.7
C31 C30 C29 124.3(4)
C31 C30 H30 117.9
C29 C30 H30 117.9
C30 C31 C32 126.4(3)
C30 C31 H31 116.8
C32 C31 H31 116.8
C31 C32 C33 111.8(3)
C31 C32 H32A 109.3
C33 C32 H32A 109.3
C31 C32 H32B 109.3
C33 C32 H32B 109.3
H32A C32 H32B 107.9
C34 C33 C32 112.9(3)
C34 C33 H33A 109.0
C32 C33 H33A 109.0
C34 C33 H33B 109.0
C32 C33 H33B 109.0
H33A C33 H33B 107.8
C33 C34 C35 115.2(3)
C33 C34 H34A 108.5
C35 C34 H34A 108.5
C33 C34 H34B 108.5
C35 C34 H34B 108.5
H34A C34 H34B 107.5
C34 C35 C36 113.8(3)
C34 C35 H35A 108.8
C36 C35 H35A 108.8
C34 C35 H35B 108.8
C36 C35 H35B 108.8
H35A C35 H35B 107.7
N2 C36 C35 110.1(3)
N2 C36 C37 111.0(3)
C35 C36 C37 111.1(3)
N2 C36 H36 108.2
C35 C36 H36 108.2
C37 C36 H36 108.2
C38 C37 C36 112.0(3)
C38 C37 H37A 109.2
C36 C37 H37A 109.2
C38 C37 H37B 109.2
C36 C37 H37B 109.2
H37A C37 H37B 107.9
O8 C38 C37 124.9(4)
O8 C38 H38 117.6
C37 C38 H38 117.6
C40 O9 C41 118.5(3)
C47 N3 C55 121.9(3)
C47 N3 H3N 119.0
C55 N3 H3N 119.0
C40 C39 H39A 109.5
C40 C39 H39B 109.5
H39A C39 H39B 109.5
C40 C39 H39C 109.5
H39A C39 H39C 109.5
H39B C39 H39C 109.5
O10 C40 O9 122.9(3)
O10 C40 C39 127.1(3)
O9 C40 C39 110.1(3)
C42 C41 C46 122.3(3)
C42 C41 O9 120.4(3)
C46 C41 O9 117.3(3)
C43 C42 C41 118.7(3)
C43 C42 H42 120.7
C41 C42 H42 120.7
C42 C43 C44 120.7(3)
C42 C43 H43 119.6
C44 C43 H43 119.6
C43 C44 C45 120.5(3)
C43 C44 H44 119.8
C45 C44 H44 119.8
C44 C45 C46 118.8(3)
C44 C45 C48 120.0(3)
C46 C45 C48 121.2(3)
C41 C46 C45 119.0(3)
C41 C46 C47 120.8(3)
C45 C46 C47 120.1(3)
O11 C47 N3 122.9(3)
O11 C47 C46 122.5(3)
N3 C47 C46 114.5(3)
C49 C48 C45 111.9(3)
C49 C48 H48A 109.2
C45 C48 H48A 109.2
C49 C48 H48B 109.2
C45 C48 H48B 109.2
H48A C48 H48B 107.9
C50 C49 C48 124.2(3)
C50 C49 H49 117.9
C48 C49 H49 117.9
C49 C50 C51 126.7(4)
C49 C50 H50 116.7
C51 C50 H50 116.7
C50 C51 C52 111.3(3)
C50 C51 H51A 109.4
C52 C51 H51A 109.4
C50 C51 H51B 109.4
C52 C51 H51B 109.4
H51A C51 H51B 108.0
C51 C52 C53 112.9(3)
C51 C52 H52A 109.0
C53 C52 H52A 109.0
C51 C52 H52B 109.0
C53 C52 H52B 109.0
H52A C52 H52B 107.8
C54 C53 C52 115.0(3)
C54 C53 H53A 108.5
C52 C53 H53A 108.5
C54 C53 H53B 108.5
C52 C53 H53B 108.5
H53A C53 H53B 107.5
C53 C54 C55 113.9(3)
C53 C54 H54A 108.8
C55 C54 H54A 108.8
C53 C54 H54B 108.8
C55 C54 H54B 108.8
H54A C54 H54B 107.7
N3 C55 C54 109.3(3)
N3 C55 C56 109.9(3)
C54 C55 C56 110.8(3)
N3 C55 H55 108.9
C54 C55 H55 108.9
C56 C55 H55 108.9
C57 C56 C55 112.2(3)
C57 C56 H56A 109.2
C55 C56 H56A 109.2
C57 C56 H56B 109.2
C55 C56 H56B 109.2
H56A C56 H56B 107.9
O12 C57 C56 125.1(4)
O12 C57 H57 117.5
C56 C57 H57 117.5
C59 O13 C60 117.6(2)
C66 N4 C74 122.2(3)
C66 N4 H4N 118.9
C74 N4 H4N 118.9
C59 C58 H58A 109.5
C59 C58 H58B 109.5
H58A C58 H58B 109.5
C59 C58 H58C 109.5
H58A C58 H58C 109.5
H58B C58 H58C 109.5
O14 C59 O13 122.9(3)
O14 C59 C58 126.4(3)
O13 C59 C58 110.6(3)
C65 C60 C61 121.9(3)
C65 C60 O13 117.7(3)
C61 C60 O13 120.2(3)
C62 C61 C60 118.9(3)
C62 C61 H61 120.6
C60 C61 H61 120.6
C61 C62 C63 119.8(3)
C61 C62 H62 120.1
C63 C62 H62 120.1
C62 C63 C64 121.6(3)
C62 C63 H63 119.2
C64 C63 H63 119.2
C63 C64 C65 118.5(3)
C63 C64 C67 119.6(3)
C65 C64 C67 121.9(3)
C60 C65 C64 119.2(3)
C60 C65 C66 121.0(3)
C64 C65 C66 119.8(3)
O15 C66 N4 122.4(3)
O15 C66 C65 122.2(3)
N4 C66 C65 115.4(3)
C68 C67 C64 111.6(3)
C68 C67 H67A 109.3
C64 C67 H67A 109.3
C68 C67 H67B 109.3
C64 C67 H67B 109.3
H67A C67 H67B 108.0
C69 C68 C67 124.0(3)
C69 C68 H68 118.0
C67 C68 H68 118.0
C68 C69 C70 125.2(3)
C68 C69 H69 117.4
C70 C69 H69 117.4
C69 C70 C71 111.4(3)
C69 C70 H70A 109.3
C71 C70 H70A 109.3
C69 C70 H70B 109.3
C71 C70 H70B 109.3
H70A C70 H70B 108.0
C72 C71 C70 112.5(3)
C72 C71 H71A 109.1
C70 C71 H71A 109.1
C72 C71 H71B 109.1
C70 C71 H71B 109.1
H71A C71 H71B 107.8
C73 C72 C71 115.3(3)
C73 C72 H72A 108.5
C71 C72 H72A 108.5
C73 C72 H72B 108.5
C71 C72 H72B 108.5
H72A C72 H72B 107.5
C72 C73 C74 113.4(3)
C72 C73 H73A 108.9
C74 C73 H73A 108.9
C72 C73 H73B 108.9
C74 C73 H73B 108.9
H73A C73 H73B 107.7
N4 C74 C73 109.7(3)
N4 C74 C75 110.2(2)
C73 C74 C75 111.6(3)
N4 C74 H74 108.4
C73 C74 H74 108.4
C75 C74 H74 108.4
C76 C75 C74 111.3(3)
C76 C75 H75A 109.4
C74 C75 H75A 109.4
C76 C75 H75B 109.4
C74 C75 H75B 109.4
H75A C75 H75B 108.0
O16 C76 C75 125.0(4)
O16 C76 H76 117.5
C75 C76 H76 117.5

loop_
_geom_bond_atom_site_label_1
_geom_bond_atom_site_label_2
_geom_bond_distance
O1 C1 1.372(4)
O1 C3 1.407(4)
O2 C1 1.190(4)
O3 C9 1.243(4)
O4 C19 1.202(4)
N1 C9 1.323(4)
N1 C17 1.455(4)
N1 H1N 0.8800
C1 C2 1.487(5)
C2 H2A 0.9800
C2 H2B 0.9800
C2 H2C 0.9800
C3 C4 1.377(5)
C3 C8 1.386(5)
C4 C5 1.384(5)
C4 H4 0.9500
C5 C6 1.382(6)
C5 H5 0.9500
C6 C7 1.379(6)
C6 H6 0.9500
C7 C8 1.421(5)
C7 C10 1.514(6)
C8 C9 1.508(5)
C10 C11 1.508(5)
C10 H10A 0.9900
C10 H10B 0.9900
C11 C12 1.321(6)
C11 H11 0.9500
C12 C13 1.500(6)
C12 H12 0.9500
C13 C14 1.528(6)
C13 H13A 0.9900
C13 H13B 0.9900
C14 C15 1.532(6)
C14 H14A 0.9900
C14 H14B 0.9900
C15 C16 1.528(6)
C15 H15A 0.9900
C15 H15B 0.9900
C16 C17 1.531(5)
C16 H16A 0.9900
C16 H16B 0.9900
C17 C18 1.542(5)
C17 H17 1.0000
C18 C19 1.495(5)
C18 H18A 0.9900
C18 H18B 0.9900
C19 H19 0.9500
O5 C21 1.371(4)
O5 C22 1.407(4)
O6 C21 1.194(5)
O7 C28 1.236(4)
O8 C38 1.197(4)
N2 C28 1.337(4)
N2 C36 1.455(4)
N2 H2N 0.8800
C20 C21 1.493(6)
C20 H20A 0.9800
C20 H20B 0.9800
C20 H20C 0.9800
C22 C23 1.380(5)
C22 C27 1.385(5)
C23 C24 1.387(6)
C23 H23 0.9500
C24 C25 1.383(6)
C24 H24 0.9500
C25 C26 1.385(6)
C25 H25 0.9500
C26 C27 1.408(5)
C26 C29 1.512(6)
C27 C28 1.505(5)
C29 C30 1.507(5)
C29 H29A 0.9900
C29 H29B 0.9900
C30 C31 1.328(6)
C30 H30 0.9500
C31 C32 1.492(5)
C31 H31 0.9500
C32 C33 1.537(6)
C32 H32A 0.9900
C32 H32B 0.9900
C33 C34 1.526(5)
C33 H33A 0.9900
C33 H33B 0.9900
C34 C35 1.531(5)
C34 H34A 0.9900
C34 H34B 0.9900
C35 C36 1.532(5)
C35 H35A 0.9900
C35 H35B 0.9900
C36 C37 1.540(5)
C36 H36 1.0000
C37 C38 1.514(5)
C37 H37A 0.9900
C37 H37B 0.9900
C38 H38 0.9500
O9 C40 1.360(4)
O9 C41 1.408(4)
O10 C40 1.201(5)
O11 C47 1.234(4)
O12 C57 1.205(5)
N3 C47 1.334(4)
N3 C55 1.455(4)
N3 H3N 0.8800
C39 C40 1.495(5)
C39 H39A 0.9800
C39 H39B 0.9800
C39 H39C 0.9800
C41 C42 1.379(4)
C41 C46 1.387(4)
C42 C43 1.378(5)
C42 H42 0.9500
C43 C44 1.393(5)
C43 H43 0.9500
C44 C45 1.396(5)
C44 H44 0.9500
C45 C46 1.407(4)
C45 C48 1.520(4)
C46 C47 1.507(4)
C48 C49 1.510(5)
C48 H48A 0.9900
C48 H48B 0.9900
C49 C50 1.331(5)
C49 H49 0.9500
C50 C51 1.494(5)
C50 H50 0.9500
C51 C52 1.529(6)
C51 H51A 0.9900
C51 H51B 0.9900
C52 C53 1.537(5)
C52 H52A 0.9900
C52 H52B 0.9900
C53 C54 1.530(5)
C53 H53A 0.9900
C53 H53B 0.9900
C54 C55 1.531(5)
C54 H54A 0.9900
C54 H54B 0.9900
C55 C56 1.556(5)
C55 H55 1.0000
C56 C57 1.492(6)
C56 H56A 0.9900
C56 H56B 0.9900
C57 H57 0.9500
O13 C59 1.368(4)
O13 C60 1.412(4)
O14 C59 1.199(4)
O15 C66 1.233(4)
O16 C76 1.206(5)
N4 C66 1.326(4)
N4 C74 1.459(4)
N4 H4N 0.8800
C58 C59 1.485(5)
C58 H58A 0.9800
C58 H58B 0.9800
C58 H58C 0.9800
C60 C65 1.383(4)
C60 C61 1.388(5)
C61 C62 1.383(5)
C61 H61 0.9500
C62 C63 1.384(5)
C62 H62 0.9500
C63 C64 1.391(5)
C63 H63 0.9500
C64 C65 1.403(4)
C64 C67 1.514(5)
C65 C66 1.512(4)
C67 C68 1.504(5)
C67 H67A 0.9900
C67 H67B 0.9900
C68 C69 1.330(5)
C68 H68 0.9500
C69 C70 1.500(5)
C69 H69 0.9500
C70 C71 1.537(5)
C70 H70A 0.9900
C70 H70B 0.9900
C71 C72 1.530(5)
C71 H71A 0.9900
C71 H71B 0.9900
C72 C73 1.524(5)
C72 H72A 0.9900
C72 H72B 0.9900
C73 C74 1.528(4)
C73 H73A 0.9900
C73 H73B 0.9900
C74 C75 1.548(4)
C74 H74 1.0000
C75 C76 1.503(5)
C75 H75A 0.9900
C75 H75B 0.9900
C76 H76 0.9500

loop_
_geom_torsion_atom_site_label_1
_geom_torsion_atom_site_label_2
_geom_torsion_atom_site_label_3
_geom_torsion_atom_site_label_4
_geom_torsion
C3 O1 C1 O2 -1.5(5)
C3 O1 C1 C2 179.7(3)
C1 O1 C3 C4 -60.9(4)
C1 O1 C3 C8 122.4(3)
C8 C3 C4 C5 -1.4(5)
O1 C3 C4 C5 -177.8(3)
C3 C4 C5 C6 -0.3(5)
C4 C5 C6 C7 0.4(6)
C5 C6 C7 C8 1.2(5)
C5 C6 C7 C10 179.7(4)
C4 C3 C8 C7 2.9(5)
O1 C3 C8 C7 179.5(3)
C4 C3 C8 C9 -177.8(3)
O1 C3 C8 C9 -1.2(5)
C6 C7 C8 C3 -2.7(5)
C10 C7 C8 C3 178.8(3)
C6 C7 C8 C9 177.9(3)
C10 C7 C8 C9 -0.5(5)
C17 N1 C9 O3 -2.6(5)
C17 N1 C9 C8 175.8(3)
C3 C8 C9 O3 -119.9(4)
C7 C8 C9 O3 59.4(4)
C3 C8 C9 N1 61.6(4)
C7 C8 C9 N1 -119.1(3)
C6 C7 C10 C11 -110.3(4)
C8 C7 C10 C11 68.1(5)
C7 C10 C11 C12 -118.6(4)
C10 C11 C12 C13 178.5(4)
C11 C12 C13 C14 -119.6(5)
C12 C13 C14 C15 73.3(4)
C13 C14 C15 C16 -138.6(3)
C14 C15 C16 C17 69.9(4)
C9 N1 C17 C16 -141.0(3)
C9 N1 C17 C18 95.0(4)
C15 C16 C17 N1 56.4(4)
C15 C16 C17 C18 179.5(3)
N1 C17 C18 C19 -64.2(4)
C16 C17 C18 C19 172.0(3)
C17 C18 C19 O4 132.2(4)
C22 O5 C21 O6 -0.1(6)
C22 O5 C21 C20 -178.7(3)
C21 O5 C22 C23 -55.1(5)
C21 O5 C22 C27 127.8(3)
C27 C22 C23 C24 0.3(5)
O5 C22 C23 C24 -176.7(3)
C22 C23 C24 C25 -0.3(6)
C23 C24 C25 C26 0.1(6)
C24 C25 C26 C27 0.3(6)
C24 C25 C26 C29 179.4(4)
C23 C22 C27 C26 0.1(5)
O5 C22 C27 C26 177.1(3)
C23 C22 C27 C28 178.7(3)
O5 C22 C27 C28 -4.3(5)
C25 C26 C27 C22 -0.3(5)
C29 C26 C27 C22 -179.4(3)
C25 C26 C27 C28 -179.0(3)
C29 C26 C27 C28 2.0(5)
C36 N2 C28 O7 -4.0(5)
C36 N2 C28 C27 174.8(3)
C22 C27 C28 O7 -118.3(4)
C26 C27 C28 O7 60.3(4)
C22 C27 C28 N2 62.8(4)
C26 C27 C28 N2 -118.6(3)
C25 C26 C29 C30 -111.4(4)
C27 C26 C29 C30 67.7(5)
C26 C29 C30 C31 -118.8(4)
C29 C30 C31 C32 179.2(4)
C30 C31 C32 C33 -120.0(4)
C31 C32 C33 C34 72.3(4)
C32 C33 C34 C35 -137.2(3)
C33 C34 C35 C36 70.6(4)
C28 N2 C36 C35 -143.7(3)
C28 N2 C36 C37 92.9(4)
C34 C35 C36 N2 56.9(4)
C34 C35 C36 C37 -179.7(3)
N2 C36 C37 C38 -62.7(4)
C35 C36 C37 C38 174.5(3)
C36 C37 C38 O8 130.9(4)
C41 O9 C40 O10 0.1(5)
C41 O9 C40 C39 -179.7(3)
C40 O9 C41 C42 -68.0(4)
C40 O9 C41 C46 115.3(3)
C46 C41 C42 C43 -0.3(5)
O9 C41 C42 C43 -176.8(3)
C41 C42 C43 C44 -0.7(5)
C42 C43 C44 C45 0.5(6)
C43 C44 C45 C46 0.8(5)
C43 C44 C45 C48 178.0(3)
C42 C41 C46 C45 1.5(5)
O9 C41 C46 C45 178.2(3)
C42 C41 C46 C47 -176.4(3)
O9 C41 C46 C47 0.2(4)
C44 C45 C46 C41 -1.7(5)
C48 C45 C46 C41 -178.9(3)
C44 C45 C46 C47 176.2(3)
C48 C45 C46 C47 -1.0(5)
C55 N3 C47 O11 -5.3(5)
C55 N3 C47 C46 172.4(3)
C41 C46 C47 O11 -116.7(4)
C45 C46 C47 O11 65.4(4)
C41 C46 C47 N3 65.5(4)
C45 C46 C47 N3 -112.4(3)
C44 C45 C48 C49 -102.4(4)
C46 C45 C48 C49 74.8(4)
C45 C48 C49 C50 -124.0(4)
C48 C49 C50 C51 176.4(3)
C49 C50 C51 C52 -117.6(4)
C50 C51 C52 C53 72.8(4)
C51 C52 C53 C54 -137.9(3)
C52 C53 C54 C55 71.5(4)
C47 N3 C55 C54 -148.8(3)
C47 N3 C55 C56 89.3(4)
C53 C54 C55 N3 57.1(4)
C53 C54 C55 C56 178.4(3)
N3 C55 C56 C57 -66.1(4)
C54 C55 C56 C57 173.0(3)
C55 C56 C57 O12 117.8(4)
C60 O13 C59 O14 2.4(5)
C60 O13 C59 C58 -176.2(3)
C59 O13 C60 C65 116.2(3)
C59 O13 C60 C61 -67.1(4)
C65 C60 C61 C62 -0.3(5)
O13 C60 C61 C62 -176.8(3)
C60 C61 C62 C63 -1.9(5)
C61 C62 C63 C64 1.8(6)
C62 C63 C64 C65 0.6(5)
C62 C63 C64 C67 177.9(3)
C61 C60 C65 C64 2.7(5)
O13 C60 C65 C64 179.3(3)
C61 C60 C65 C66 -176.4(3)
O13 C60 C65 C66 0.3(4)
C63 C64 C65 C60 -2.8(5)
C67 C64 C65 C60 -180.0(3)
C63 C64 C65 C66 176.3(3)
C67 C64 C65 C66 -0.9(5)
C74 N4 C66 O15 -6.9(4)
C74 N4 C66 C65 170.9(2)
C60 C65 C66 O15 -119.6(3)
C64 C65 C66 O15 61.4(4)
C60 C65 C66 N4 62.6(4)
C64 C65 C66 N4 -116.4(3)
C63 C64 C67 C68 -103.6(4)
C65 C64 C67 C68 73.5(4)
C64 C67 C68 C69 -122.6(4)
C67 C68 C69 C70 176.3(3)
C68 C69 C70 C71 -118.6(4)
C69 C70 C71 C72 72.9(4)
C70 C71 C72 C73 -138.8(3)
C71 C72 C73 C74 72.8(4)
C66 N4 C74 C73 -144.4(3)
C66 N4 C74 C75 92.4(3)
C72 C73 C74 N4 57.6(3)
C72 C73 C74 C75 180.0(3)
N4 C74 C75 C76 -66.1(4)
C73 C74 C75 C76 171.8(3)
C74 C75 C76 O16 117.1(4)
